data_2310504
loop_
_publ_author_name
'Vossos, P.H.'
'Fitzwater, D.R.'
'Rundle, R.E.'

_publ_section_title
;
 The crystal structure of Li Cu Cl3 (H2 O)2
;
_journal_name_full 'Acta Crystallographica (1,1948-23,1967)'
_journal_page_first 1037
_journal_page_last 1045
_journal_volume 16
_journal_year 1963
_chemical_formula_sum 'Cl3 Cu O2'
_chemical_name_systematic 'Li Cu Cl3 (H2 O)2'
_space_group_IT_number 14
_symmetry_space_group_name_Hall '-P 2ybc'
_symmetry_space_group_name_H-M 'P 1 21/c 1'
_cell_angle_alpha 90
_cell_angle_beta 108.83
_cell_angle_gamma 90
_cell_formula_units_Z 4
_cell_length_a 6.078
_cell_length_b 11.145
_cell_length_c 9.145
_cell_volume 586.322
_citation_journal_id_ASTM ACCRA9
_cod_data_source_file Vossos_ACCRA9_1963_1718.cif
_cod_data_source_block Cl3Cu1O2
_cod_depositor_comments
;
 Marking attached hydrogen atoms.

 Antanas Vaitkus,
 2017-08-07
;
_cod_original_formula_sum 'Cl3 Cu1 O2'
_cod_database_code 2310504

loop_
_symmetry_equiv_pos_as_xyz
x,y,z
-x,y+1/2,-z+1/2
-x,-y,-z
x,-y-1/2,z-1/2

loop_
_atom_site_label
_atom_site_type_symbol
_atom_site_fract_x
_atom_site_fract_y
_atom_site_fract_z
_atom_site_occupancy
_atom_site_U_iso_or_equiv
_atom_site_attached_hydrogens
Cu1 Cu+2 0.82476 0.00697 0.11177 1 0.0 0
Cl1 Cl-1 0.53272 0.12956 0.11942 1 0.0 0
Cl2 Cl-1 0.20108 0.39791 0.1828 1 0.0 0
Cl3 Cl-1 0.89126 0.38142 0.41853 1 0.0 0
O1 O-2 0.1551 0.13108 0.30435 1 0.0 2
O2 O-2 0.6466 0.39556 0.03522 1 0.0 2
